data_4110031
loop_
_publ_author_name
'Yuzhong Wang'
'Brandon Quillian'
'Pingrong Wei'
'Chaitanya S. Wannere'
'Yaoming Xie'
'R. Bruce King'
'Henry F. Schaefer'
'Paul V. R. Schleyer'
'Gregory H. Robinson'

_publ_section_title
;
 A Stable Neutral Diborene Containing a BB Double Bond
;
_journal_name_full 'Journal of the American Chemical Society'
_journal_page_first 12412
_journal_page_last 12413
_journal_paper_doi 10.1021/ja075932i
_journal_volume 129
_journal_year 2007
_chemical_formula_sum 'C54 H74 B2 N4'
_chemical_formula_weight 800.79
_chemical_name_systematic
; 
 ? 
;
_space_group_IT_number 19
_symmetry_cell_setting orthorhombic
_symmetry_space_group_name_Hall 'P 2ac 2ab'
_symmetry_space_group_name_H-M 'P 21 21 21'
_atom_sites_solution_hydrogens geom
_atom_sites_solution_primary direct
_atom_sites_solution_secondary difmap
_audit_creation_method SHELXL-97
_cell_angle_alpha 90.00
_cell_angle_beta 90.00
_cell_angle_gamma 90.00
_cell_formula_units_Z 8
_cell_length_a 12.3979(16)
_cell_length_b 21.067(3)
_cell_length_c 39.689(5)
_cell_measurement_temperature 273(2)
_cell_volume 10366(2)
_computing_structure_refinement 'SHELXL-97 (Sheldrick, 1997)'
_computing_structure_solution 'SHELXS-97 (Sheldrick, 1990)'
_diffrn_ambient_temperature 273(2)
_diffrn_measured_fraction_theta_full 0.995
_diffrn_measured_fraction_theta_max 0.995
_diffrn_radiation_monochromator graphite
_diffrn_radiation_source 'fine-focus sealed tube'
_diffrn_radiation_type MoK\a
_diffrn_radiation_wavelength 0.71073
_diffrn_reflns_av_R_equivalents 0.5066
_diffrn_reflns_av_sigmaI/netI 0.2161
_diffrn_reflns_limit_h_max 14
_diffrn_reflns_limit_h_min -14
_diffrn_reflns_limit_k_max 25
_diffrn_reflns_limit_k_min -25
_diffrn_reflns_limit_l_max 47
_diffrn_reflns_limit_l_min -47
_diffrn_reflns_number 112244
_diffrn_reflns_theta_full 25.10
_diffrn_reflns_theta_max 25.10
_diffrn_reflns_theta_min 2.45
_exptl_absorpt_coefficient_mu 0.059
_exptl_absorpt_correction_T_max 0.9988
_exptl_absorpt_correction_T_min 0.9798
_exptl_absorpt_correction_type multi-scan
_exptl_absorpt_process_details 'BRUKER SADABS'
_exptl_crystal_colour red
_exptl_crystal_density_diffrn 1.026
_exptl_crystal_F_000 3488
_exptl_crystal_size_max 0.35
_exptl_crystal_size_mid 0.25
_exptl_crystal_size_min 0.02
_refine_diff_density_max 0.168
_refine_diff_density_min -0.187
_refine_diff_density_rms 0.040
_refine_ls_abs_structure_details 'Flack H D (1983), Acta Cryst. A39, 876-881'
_refine_ls_abs_structure_Flack -10(10)
_refine_ls_extinction_coef 0.00053(8)
_refine_ls_extinction_expression Fc^*^=kFc[1+0.001xFc^2^\l^3^/sin(2\q)]^-1/4^
_refine_ls_extinction_method SHELXL
_refine_ls_goodness_of_fit_ref 1.016
_refine_ls_hydrogen_treatment mixed
_refine_ls_matrix_type full
_refine_ls_number_parameters 1127
_refine_ls_number_reflns 10042
_refine_ls_number_restraints 61
_refine_ls_restrained_S_all 1.015
_refine_ls_R_factor_all 0.3218
_refine_ls_R_factor_gt 0.0792
_refine_ls_shift/su_max 0.000
_refine_ls_shift/su_mean 0.000
_refine_ls_structure_factor_coef Fsqd
_refine_ls_weighting_details 'calc w=1/[\s^2^(Fo^2^)+(0.0485P)^2^+0.0000P] where P=(Fo^2^+2Fc^2^)/3'
_refine_ls_weighting_scheme calc
_refine_ls_wR_factor_gt 0.1176
_refine_ls_wR_factor_ref 0.1861
_reflns_number_gt 2804
_reflns_number_total 10042
_reflns_threshold_expression >2sigma(I)
_cod_data_source_file ja075932isi20070807_123509.cif
_cod_data_source_block j2
_cod_database_code 4110031

loop_
_symmetry_equiv_pos_as_xyz
'x, y, z'
'-x+1/2, -y, z+1/2'
'-x, y+1/2, -z+1/2'
'x+1/2, -y+1/2, -z'

loop_
_atom_site_label
_atom_site_type_symbol
_atom_site_fract_x
_atom_site_fract_y
_atom_site_fract_z
_atom_site_U_iso_or_equiv
_atom_site_adp_type
_atom_site_occupancy
_atom_site_symmetry_multiplicity
_atom_site_calc_flag
_atom_site_refinement_flags
_atom_site_disorder_assembly
_atom_site_disorder_group
B1 B 1.1880(12) 0.9713(6) -0.0271(3) 0.056(4) Uani 1 1 d D . .
H1 H 1.097(2) 0.975(3) -0.0234(16) 0.04(2) Uiso 1 1 d D . .
B2 B 1.2651(11) 1.0297(7) -0.0292(3) 0.052(4) Uani 1 1 d D . .
H2 H 1.356(2) 1.030(3) -0.0268(17) 0.06(3) Uiso 1 1 d D . .
N1 N 1.3134(6) 0.8692(4) -0.0326(2) 0.046(2) Uani 1 1 d . . .
N2 N 1.1488(6) 0.8502(4) -0.01830(18) 0.042(2) Uani 1 1 d . . .
N3 N 1.2936(6) 1.1506(4) -0.0171(2) 0.049(2) Uani 1 1 d . . .
N4 N 1.1371(7) 1.1289(4) -0.03780(19) 0.047(2) Uani 1 1 d . . .
C1 C 1.2179(8) 0.9002(5) -0.0261(2) 0.041(3) Uani 1 1 d . . .
C2 C 1.3035(9) 0.8046(5) -0.0293(2) 0.052(3) Uani 1 1 d . . .
H2A H 1.3578 0.7748 -0.0325 0.062 Uiso 1 1 calc R . .
C3 C 1.2012(8) 0.7924(5) -0.0206(2) 0.056(3) Uani 1 1 d . . .
H3A H 1.1711 0.7526 -0.0168 0.067 Uiso 1 1 calc R . .
C4 C 1.0404(8) 0.8569(5) -0.0050(3) 0.048(3) Uani 1 1 d . . .
C5 C 0.9553(9) 0.8508(5) -0.0268(3) 0.064(3) Uani 1 1 d . . .
C6 C 0.8521(11) 0.8530(5) -0.0120(4) 0.091(4) Uani 1 1 d . . .
H6A H 0.7905 0.8489 -0.0252 0.109 Uiso 1 1 calc R . .
C7 C 0.8440(11) 0.8612(6) 0.0228(4) 0.098(5) Uani 1 1 d . . .
H7A H 0.7754 0.8620 0.0323 0.118 Uiso 1 1 calc R . .
C8 C 0.9324(11) 0.8682(6) 0.0442(3) 0.087(4) Uani 1 1 d . . .
H8A H 0.9236 0.8758 0.0671 0.104 Uiso 1 1 calc R . .
C9 C 1.0340(10) 0.8634(5) 0.0299(3) 0.062(3) Uani 1 1 d . . .
C10 C 1.1285(11) 0.8683(6) 0.0529(3) 0.082(4) Uani 1 1 d . . .
H10A H 1.1933 0.8657 0.0388 0.099 Uiso 1 1 calc R . .
C11 C 1.1360(12) 0.9298(6) 0.0726(3) 0.151(6) Uani 1 1 d . . .
H11A H 1.1388 0.9649 0.0573 0.227 Uiso 1 1 calc R . .
H11B H 1.2001 0.9294 0.0862 0.227 Uiso 1 1 calc R . .
H11C H 1.0739 0.9339 0.0869 0.227 Uiso 1 1 calc R . .
C12 C 1.1297(11) 0.8095(6) 0.0764(3) 0.144(6) Uani 1 1 d . . .
H12A H 1.1258 0.7715 0.0631 0.215 Uiso 1 1 calc R . .
H12B H 1.0689 0.8112 0.0914 0.215 Uiso 1 1 calc R . .
H12C H 1.1952 0.8093 0.0893 0.215 Uiso 1 1 calc R . .
C13 C 0.9676(10) 0.8398(5) -0.0634(3) 0.078(4) Uani 1 1 d . . .
H13A H 1.0368 0.8182 -0.0667 0.093 Uiso 1 1 calc R . .
C14 C 0.9731(11) 0.9035(6) -0.0829(3) 0.128(5) Uani 1 1 d . . .
H14A H 1.0309 0.9289 -0.0741 0.191 Uiso 1 1 calc R . .
H14B H 0.9061 0.9258 -0.0803 0.191 Uiso 1 1 calc R . .
H14C H 0.9857 0.8952 -0.1064 0.191 Uiso 1 1 calc R . .
C15 C 0.8785(10) 0.7969(5) -0.0791(3) 0.126(5) Uani 1 1 d . . .
H15A H 0.8780 0.7565 -0.0680 0.189 Uiso 1 1 calc R . .
H15B H 0.8931 0.7908 -0.1027 0.189 Uiso 1 1 calc R . .
H15C H 0.8095 0.8169 -0.0765 0.189 Uiso 1 1 calc R . .
C16 C 1.4157(10) 0.8957(5) -0.0436(4) 0.069(4) Uani 1 1 d . . .
C17 C 1.4389(12) 0.8934(6) -0.0781(4) 0.083(4) Uani 1 1 d . . .
C18 C 1.5446(16) 0.9148(8) -0.0872(5) 0.136(8) Uani 1 1 d . . .
H18A H 1.5661 0.9152 -0.1097 0.163 Uiso 1 1 calc R . .
C19 C 1.6126(18) 0.9344(10) -0.0628(6) 0.152(11) Uani 1 1 d . . .
H19A H 1.6814 0.9468 -0.0694 0.182 Uiso 1 1 calc R . .
C20 C 1.5889(12) 0.9378(6) -0.0288(5) 0.121(7) Uani 1 1 d . . .
H20A H 1.6383 0.9530 -0.0131 0.145 Uiso 1 1 calc R . .
C21 C 1.4857(10) 0.9169(5) -0.0195(4) 0.072(4) Uani 1 1 d . . .
C22 C 1.4549(10) 0.9195(5) 0.0173(3) 0.079(4) Uani 1 1 d . . .
H22A H 1.3767 0.9255 0.0189 0.095 Uiso 1 1 calc R . .
C23 C 1.4843(10) 0.8551(5) 0.0339(3) 0.125(5) Uani 1 1 d . . .
H23A H 1.4488 0.8212 0.0221 0.187 Uiso 1 1 calc R . .
H23B H 1.4614 0.8553 0.0570 0.187 Uiso 1 1 calc R . .
H23C H 1.5610 0.8489 0.0329 0.187 Uiso 1 1 calc R . .
C24 C 1.5107(11) 0.9722(5) 0.0375(3) 0.144(6) Uani 1 1 d . . .
H24A H 1.4922 1.0127 0.0282 0.216 Uiso 1 1 calc R . .
H24B H 1.5874 0.9664 0.0365 0.216 Uiso 1 1 calc R . .
H24C H 1.4873 0.9703 0.0606 0.216 Uiso 1 1 calc R . .
C25 C 1.3594(13) 0.8723(7) -0.1033(3) 0.101(5) Uani 1 1 d . . .
H25A H 1.2980 0.8546 -0.0909 0.121 Uiso 1 1 calc R . .
C26 C 1.4015(12) 0.8200(6) -0.1267(3) 0.161(7) Uani 1 1 d . . .
H26A H 1.4266 0.7848 -0.1134 0.242 Uiso 1 1 calc R . .
H26B H 1.4599 0.8362 -0.1400 0.242 Uiso 1 1 calc R . .
H26C H 1.3444 0.8060 -0.1412 0.242 Uiso 1 1 calc R . .
C27 C 1.3156(15) 0.9277(7) -0.1251(3) 0.202(9) Uani 1 1 d . . .
H27A H 1.2864 0.9601 -0.1107 0.304 Uiso 1 1 calc R . .
H27B H 1.2601 0.9122 -0.1398 0.304 Uiso 1 1 calc R . .
H27C H 1.3733 0.9452 -0.1383 0.304 Uiso 1 1 calc R . .
C28 C 1.2313(8) 1.0996(5) -0.0277(3) 0.045(3) Uani 1 1 d . . .
C29 C 1.2370(8) 1.2064(5) -0.0194(3) 0.060(3) Uani 1 1 d . . .
H29A H 1.2617 1.2462 -0.0128 0.072 Uiso 1 1 calc R . .
C30 C 1.1410(9) 1.1941(5) -0.0326(2) 0.061(3) Uani 1 1 d . . .
H30A H 1.0870 1.2233 -0.0375 0.074 Uiso 1 1 calc R . .
C31 C 1.0463(9) 1.1023(5) -0.0561(3) 0.056(3) Uani 1 1 d . . .
C32 C 1.0500(12) 1.1032(6) -0.0907(4) 0.080(4) Uani 1 1 d . . .
C33 C 0.9590(15) 1.0847(7) -0.1079(4) 0.112(5) Uani 1 1 d . . .
H33A H 0.9582 1.0844 -0.1313 0.134 Uiso 1 1 calc R . .
C34 C 0.8694(13) 1.0666(7) -0.0900(5) 0.106(6) Uani 1 1 d . . .
H34A H 0.8080 1.0547 -0.1019 0.127 Uiso 1 1 calc R . .
C35 C 0.8661(11) 1.0654(6) -0.0554(4) 0.096(5) Uani 1 1 d . . .
H35A H 0.8039 1.0526 -0.0442 0.116 Uiso 1 1 calc R . .
C36 C 0.9580(10) 1.0836(5) -0.0374(3) 0.069(4) Uani 1 1 d . . .
C37 C 0.9578(9) 1.0819(5) 0.0004(3) 0.062(3) Uani 1 1 d . . .
H37A H 1.0325 1.0761 0.0079 0.075 Uiso 1 1 calc R . .
C38 C 0.9174(9) 1.1441(5) 0.0151(3) 0.111(5) Uani 1 1 d . . .
H38A H 0.9622 1.1783 0.0075 0.167 Uiso 1 1 calc R . .
H38B H 0.9199 1.1419 0.0393 0.167 Uiso 1 1 calc R . .
H38C H 0.8444 1.1513 0.0080 0.167 Uiso 1 1 calc R . .
C39 C 0.8898(9) 1.0270(5) 0.0154(3) 0.113(5) Uani 1 1 d . . .
H39A H 0.9180 0.9871 0.0078 0.169 Uiso 1 1 calc R . .
H39B H 0.8162 1.0312 0.0083 0.169 Uiso 1 1 calc R . .
H39C H 0.8932 1.0286 0.0396 0.169 Uiso 1 1 calc R . .
C40 C 1.1467(14) 1.1257(8) -0.1098(3) 0.115(5) Uani 1 1 d . . .
H40A H 1.2063 1.1299 -0.0937 0.138 Uiso 1 1 calc R . .
C41 C 1.1812(14) 1.0769(8) -0.1366(3) 0.191(8) Uani 1 1 d . . .
H41A H 1.1962 1.0370 -0.1260 0.286 Uiso 1 1 calc R . .
H41B H 1.2447 1.0919 -0.1480 0.286 Uiso 1 1 calc R . .
H41C H 1.1240 1.0716 -0.1527 0.286 Uiso 1 1 calc R . .
C42 C 1.1290(16) 1.1904(8) -0.1260(4) 0.219(9) Uani 1 1 d . . .
H42A H 1.1100 1.2207 -0.1089 0.328 Uiso 1 1 calc R . .
H42B H 1.0717 1.1876 -0.1422 0.328 Uiso 1 1 calc R . .
H42C H 1.1940 1.2038 -0.1370 0.328 Uiso 1 1 calc R . .
C43 C 1.3964(8) 1.1468(5) -0.0014(3) 0.048(3) Uani 1 1 d . . .
C44 C 1.4877(10) 1.1438(5) -0.0223(3) 0.058(3) Uani 1 1 d . . .
C45 C 1.5892(9) 1.1399(5) -0.0063(4) 0.071(4) Uani 1 1 d . . .
H45A H 1.6518 1.1363 -0.0190 0.086 Uiso 1 1 calc R . .
C46 C 1.5946(12) 1.1415(6) 0.0276(4) 0.097(5) Uani 1 1 d . . .
H46A H 1.6622 1.1406 0.0377 0.117 Uiso 1 1 calc R . .
C47 C 1.5066(11) 1.1445(5) 0.0475(3) 0.074(4) Uani 1 1 d . . .
H47A H 1.5142 1.1449 0.0708 0.089 Uiso 1 1 calc R . .
C48 C 1.4022(9) 1.1469(5) 0.0328(3) 0.063(3) Uani 1 1 d . . .
C49 C 1.3054(10) 1.1510(7) 0.0550(3) 0.087(4) Uani 1 1 d . . .
H49A H 1.2437 1.1588 0.0402 0.105 Uiso 1 1 calc R . .
C50 C 1.3103(11) 1.2068(7) 0.0789(3) 0.169(7) Uani 1 1 d . . .
H50A H 1.3236 1.2449 0.0663 0.253 Uiso 1 1 calc R . .
H50B H 1.3676 1.2004 0.0948 0.253 Uiso 1 1 calc R . .
H50C H 1.2430 1.2105 0.0907 0.253 Uiso 1 1 calc R . .
C51 C 1.2806(12) 1.0913(8) 0.0738(4) 0.184(8) Uani 1 1 d . . .
H51A H 1.2734 1.0569 0.0582 0.277 Uiso 1 1 calc R . .
H51B H 1.2144 1.0965 0.0861 0.277 Uiso 1 1 calc R . .
H51C H 1.3381 1.0823 0.0893 0.277 Uiso 1 1 calc R . .
C52 C 1.4745(9) 1.1455(5) -0.0605(3) 0.082(4) Uani 1 1 d . . .
H52A H 1.4000 1.1337 -0.0659 0.099 Uiso 1 1 calc R . .
C53 C 1.5491(12) 1.1003(6) -0.0789(3) 0.165(7) Uani 1 1 d . . .
H53A H 1.5366 1.0578 -0.0711 0.248 Uiso 1 1 calc R . .
H53B H 1.6226 1.1119 -0.0746 0.248 Uiso 1 1 calc R . .
H53C H 1.5353 1.1026 -0.1027 0.248 Uiso 1 1 calc R . .
C54 C 1.4949(15) 1.2114(6) -0.0741(3) 0.200(9) Uani 1 1 d . . .
H54A H 1.4446 1.2406 -0.0642 0.300 Uiso 1 1 calc R . .
H54B H 1.4860 1.2113 -0.0981 0.300 Uiso 1 1 calc R . .
H54C H 1.5671 1.2242 -0.0686 0.300 Uiso 1 1 calc R . .
B3 B 0.7239(11) 0.9815(6) 0.2189(3) 0.053(4) Uani 1 1 d D . .
H3 H 0.634(2) 0.982(4) 0.2136(19) 0.08(3) Uiso 1 1 d D . .
B4 B 0.8002(11) 0.9234(6) 0.2238(3) 0.057(4) Uani 1 1 d D . .
H4 H 0.890(2) 0.928(4) 0.2304(19) 0.07(3) Uiso 1 1 d D . .
N5 N 0.6895(7) 1.1010(4) 0.2299(2) 0.057(3) Uani 1 1 d . . .
N6 N 0.8571(7) 1.0818(4) 0.2174(2) 0.052(2) Uani 1 1 d . . .
N7 N 0.6767(7) 0.8215(4) 0.2116(2) 0.050(2) Uani 1 1 d . . .
N8 N 0.8330(7) 0.8022(4) 0.2322(2) 0.058(3) Uani 1 1 d . . .
C55 C 0.7585(9) 1.0527(5) 0.2223(3) 0.046(3) Uani 1 1 d . . .
C56 C 0.7442(10) 1.1582(5) 0.2298(2) 0.060(3) Uani 1 1 d . . .
H56A H 0.7152 1.1980 0.2343 0.072 Uiso 1 1 calc R . .
C57 C 0.8458(9) 1.1453(5) 0.2220(3) 0.064(4) Uani 1 1 d . . .
H57A H 0.9007 1.1751 0.2200 0.077 Uiso 1 1 calc R . .
C58 C 0.9584(10) 1.0541(5) 0.2062(4) 0.065(4) Uani 1 1 d . A .
C59 C 0.9736(14) 1.0583(7) 0.1715(5) 0.115(7) Uani 1 1 d D . .
C60 C 1.074(2) 1.0383(10) 0.1595(7) 0.168(11) Uani 1 1 d . A .
H60A H 1.0907 1.0386 0.1367 0.202 Uiso 1 1 calc R . .
C61 C 1.148(2) 1.0185(10) 0.1829(7) 0.162(13) Uani 1 1 d . . .
H61A H 1.2157 1.0073 0.1748 0.194 Uiso 1 1 calc R A .
C62 C 1.1321(13) 1.0132(7) 0.2172(5) 0.130(7) Uani 1 1 d . A .
H62A H 1.1864 0.9978 0.2312 0.156 Uiso 1 1 calc R . .
C63 C 1.0276(11) 1.0326(5) 0.2311(5) 0.090(5) Uani 1 1 d . . .
C64 C 0.9994(13) 1.0323(6) 0.2673(4) 0.108(5) Uani 1 1 d . A .
H64A H 0.9214 1.0256 0.2693 0.130 Uiso 1 1 calc R . .
C65 C 1.0276(10) 1.0974(5) 0.2837(3) 0.122(5) Uani 1 1 d . . .
H65A H 0.9866 1.1304 0.2730 0.183 Uiso 1 1 calc R A .
H65B H 1.1032 1.1058 0.2809 0.183 Uiso 1 1 calc R . .
H65C H 1.0105 1.0961 0.3073 0.183 Uiso 1 1 calc R . .
C66 C 1.0564(12) 0.9796(6) 0.2861(4) 0.182(8) Uani 1 1 d . . .
H66A H 1.0346 0.9393 0.2771 0.274 Uiso 1 1 calc R A .
H66B H 1.0377 0.9816 0.3096 0.274 Uiso 1 1 calc R . .
H66C H 1.1329 0.9844 0.2837 0.274 Uiso 1 1 calc R . .
C67 C 0.891(3) 1.095(2) 0.1494(9) 0.149(14) Uani 0.50(6) 1 d PDU A 1
H67 H 0.8342 1.1158 0.1622 0.179 Uiso 0.50(6) 1 calc PR A 1
C68 C 0.851(5) 1.039(2) 0.1266(16) 0.203(17) Uani 0.50(6) 1 d PDU A 1
H68A H 0.7962 1.0157 0.1384 0.304 Uiso 0.50(6) 1 calc PR A 1
H68B H 0.9100 1.0117 0.1213 0.304 Uiso 0.50(6) 1 calc PR A 1
H68C H 0.8211 1.0563 0.1062 0.304 Uiso 0.50(6) 1 calc PR A 1
C69 C 0.959(5) 1.140(3) 0.1268(15) 0.20(2) Uani 0.50(6) 1 d PDU A 1
H69A H 0.9846 1.1749 0.1401 0.299 Uiso 0.50(6) 1 calc PR A 1
H69B H 0.9155 1.1554 0.1087 0.299 Uiso 0.50(6) 1 calc PR A 1
H69C H 1.0200 1.1171 0.1178 0.299 Uiso 0.50(6) 1 calc PR A 1
C67' C 0.893(3) 1.0774(17) 0.1445(7) 0.112(11) Uani 0.50(6) 1 d PDU A 2
H67' H 0.8218 1.0717 0.1552 0.134 Uiso 0.50(6) 1 calc PR A 2
C68' C 0.891(5) 1.032(2) 0.1137(10) 0.179(16) Uani 0.50(6) 1 d PDU A 2
H68D H 0.8368 1.0452 0.0981 0.268 Uiso 0.50(6) 1 calc PR A 2
H68E H 0.8763 0.9895 0.1212 0.268 Uiso 0.50(6) 1 calc PR A 2
H68F H 0.9606 1.0328 0.1028 0.268 Uiso 0.50(6) 1 calc PR A 2
C69' C 0.893(5) 1.1472(16) 0.1319(12) 0.153(18) Uani 0.50(6) 1 d PDU A 2
H69D H 0.8359 1.1530 0.1158 0.230 Uiso 0.50(6) 1 calc PR A 2
H69E H 0.9609 1.1563 0.1214 0.230 Uiso 0.50(6) 1 calc PR A 2
H69F H 0.8822 1.1753 0.1506 0.230 Uiso 0.50(6) 1 calc PR A 2
C70 C 0.5786(9) 1.0971(5) 0.2399(4) 0.056(3) Uani 1 1 d . . .
C71 C 0.5018(12) 1.0972(5) 0.2131(4) 0.080(4) Uani 1 1 d . . .
C72 C 0.3963(15) 1.0950(7) 0.2230(5) 0.134(7) Uani 1 1 d . . .
H72A H 0.3415 1.0950 0.2070 0.161 Uiso 1 1 calc R . .
C73 C 0.3710(17) 1.0928(8) 0.2576(6) 0.154(10) Uani 1 1 d . . .
H73A H 0.2986 1.0902 0.2636 0.184 Uiso 1 1 calc R . .
C74 C 0.4448(14) 1.0943(7) 0.2827(5) 0.120(6) Uani 1 1 d . . .
H74A H 0.4234 1.0943 0.3051 0.144 Uiso 1 1 calc R . .
C75 C 0.5546(11) 1.0956(6) 0.2740(4) 0.083(4) Uani 1 1 d . . .
C76 C 0.6417(13) 1.0980(8) 0.3002(3) 0.105(5) Uani 1 1 d . . .
H76A H 0.7112 1.1020 0.2886 0.126 Uiso 1 1 calc R . .
C77 C 0.6429(13) 1.0365(7) 0.3205(4) 0.174(7) Uani 1 1 d . . .
H77A H 0.6527 1.0012 0.3055 0.261 Uiso 1 1 calc R . .
H77B H 0.5757 1.0320 0.3322 0.261 Uiso 1 1 calc R . .
H77C H 0.7011 1.0377 0.3364 0.261 Uiso 1 1 calc R . .
C78 C 0.6280(13) 1.1546(7) 0.3230(3) 0.184(8) Uani 1 1 d . . .
H78A H 0.6339 1.1929 0.3100 0.276 Uiso 1 1 calc R . .
H78B H 0.6830 1.1541 0.3400 0.276 Uiso 1 1 calc R . .
H78C H 0.5583 1.1529 0.3335 0.276 Uiso 1 1 calc R . .
C79 C 0.5336(12) 1.0957(7) 0.1764(4) 0.114(5) Uani 1 1 d . . .
H79 H 0.6109 1.0862 0.1752 0.137 Uiso 1 1 calc R . .
C80 C 0.5166(17) 1.1629(6) 0.1628(4) 0.254(13) Uani 1 1 d . . .
H80A H 0.5572 1.1925 0.1761 0.381 Uiso 1 1 calc R . .
H80B H 0.4413 1.1735 0.1639 0.381 Uiso 1 1 calc R . .
H80C H 0.5404 1.1649 0.1398 0.381 Uiso 1 1 calc R . .
C81 C 0.4758(13) 1.0485(7) 0.1551(4) 0.189(8) Uani 1 1 d . . .
H81A H 0.5088 1.0467 0.1332 0.283 Uiso 1 1 calc R . .
H81B H 0.4017 1.0608 0.1528 0.283 Uiso 1 1 calc R . .
H81C H 0.4798 1.0074 0.1655 0.283 Uiso 1 1 calc R . .
C82 C 0.7694(8) 0.8523(5) 0.2230(3) 0.047(3) Uani 1 1 d . . .
C83 C 0.6870(9) 0.7567(5) 0.2141(3) 0.077(4) Uani 1 1 d . . .
H83A H 0.6359 0.7268 0.2077 0.093 Uiso 1 1 calc R . .
C84 C 0.7828(10) 0.7447(5) 0.2274(3) 0.079(4) Uani 1 1 d . . .
H84A H 0.8108 0.7049 0.2325 0.094 Uiso 1 1 calc R . .
C85 C 0.9364(10) 0.8065(5) 0.2499(3) 0.057(3) Uani 1 1 d . . .
C86 C 1.0313(10) 0.8054(5) 0.2317(3) 0.059(3) Uani 1 1 d . . .
C87 C 1.1248(9) 0.8082(5) 0.2502(3) 0.069(3) Uani 1 1 d . . .
H87A H 1.1902 0.8059 0.2388 0.083 Uiso 1 1 calc R . .
C88 C 1.1269(11) 0.8142(5) 0.2847(4) 0.076(4) Uani 1 1 d . . .
H88A H 1.1923 0.8183 0.2959 0.091 Uiso 1 1 calc R . .
C89 C 1.0309(12) 0.8142(5) 0.3025(3) 0.084(4) Uani 1 1 d . . .
H89A H 1.0316 0.8173 0.3259 0.101 Uiso 1 1 calc R . .
C90 C 0.9307(10) 0.8092(5) 0.2848(3) 0.066(4) Uani 1 1 d . . .
C91 C 0.8250(11) 0.8083(8) 0.3040(3) 0.103(5) Uani 1 1 d . . .
H91A H 0.7659 0.8055 0.2877 0.123 Uiso 1 1 calc R . .
C92 C 0.8160(12) 0.7540(8) 0.3276(4) 0.210(9) Uani 1 1 d . . .
H92A H 0.8203 0.7149 0.3152 0.315 Uiso 1 1 calc R . .
H92B H 0.7481 0.7560 0.3392 0.315 Uiso 1 1 calc R . .
H92C H 0.8737 0.7558 0.3437 0.315 Uiso 1 1 calc R . .
C93 C 0.8130(12) 0.8721(8) 0.3238(4) 0.167(7) Uani 1 1 d . . .
H93A H 0.7461 0.8720 0.3359 0.250 Uiso 1 1 calc R . .
H93B H 0.8139 0.9070 0.3082 0.250 Uiso 1 1 calc R . .
H93C H 0.8718 0.8763 0.3394 0.250 Uiso 1 1 calc R . .
C94 C 1.0331(9) 0.7975(5) 0.1941(3) 0.071(3) Uani 1 1 d . . .
H94A H 0.9639 0.7787 0.1876 0.085 Uiso 1 1 calc R . .
C95 C 1.1215(9) 0.7531(5) 0.1814(3) 0.104(4) Uani 1 1 d . . .
H95A H 1.1170 0.7498 0.1573 0.156 Uiso 1 1 calc R . .
H95B H 1.1121 0.7119 0.1912 0.156 Uiso 1 1 calc R . .
H95C H 1.1908 0.7697 0.1876 0.156 Uiso 1 1 calc R . .
C96 C 1.0409(12) 0.8603(6) 0.1768(3) 0.144(6) Uani 1 1 d . . .
H96A H 0.9838 0.8875 0.1845 0.216 Uiso 1 1 calc R . .
H96B H 1.0347 0.8544 0.1529 0.216 Uiso 1 1 calc R . .
H96C H 1.1092 0.8795 0.1819 0.216 Uiso 1 1 calc R . .
C97 C 0.5815(8) 0.8480(5) 0.1955(3) 0.055(3) Uani 1 1 d . . .
C98 C 0.5762(10) 0.8500(5) 0.1606(3) 0.071(4) Uani 1 1 d . . .
C99 C 0.4794(11) 0.8673(6) 0.1460(3) 0.090(4) Uani 1 1 d . . .
H99A H 0.4719 0.8675 0.1227 0.108 Uiso 1 1 calc R . .
C100 C 0.3940(12) 0.8843(6) 0.1664(4) 0.101(5) Uani 1 1 d . . .
H10B H 0.3298 0.8974 0.1565 0.121 Uiso 1 1 calc R . .
C101 C 0.4010(10) 0.8824(5) 0.2005(4) 0.082(4) Uani 1 1 d . . .
H10C H 0.3406 0.8922 0.2134 0.099 Uiso 1 1 calc R . .
C102 C 0.4967(10) 0.8662(5) 0.2164(3) 0.055(3) Uani 1 1 d . . .
C103 C 0.5067(9) 0.8648(6) 0.2542(3) 0.077(4) Uani 1 1 d . . .
H10D H 0.5834 0.8692 0.2597 0.092 Uiso 1 1 calc R . .
C104 C 0.4473(11) 0.9201(6) 0.2707(3) 0.132(6) Uani 1 1 d . . .
H10E H 0.4725 0.9594 0.2612 0.198 Uiso 1 1 calc R . .
H10F H 0.4608 0.9198 0.2945 0.198 Uiso 1 1 calc R . .
H10G H 0.3713 0.9160 0.2667 0.198 Uiso 1 1 calc R . .
C105 C 0.4675(10) 0.8009(6) 0.2691(3) 0.119(5) Uani 1 1 d . . .
H10H H 0.5080 0.7667 0.2593 0.179 Uiso 1 1 calc R . .
H10I H 0.3923 0.7953 0.2641 0.179 Uiso 1 1 calc R . .
H10J H 0.4778 0.8010 0.2930 0.179 Uiso 1 1 calc R . .
C106 C 0.6730(11) 0.8313(8) 0.1393(3) 0.119(6) Uani 1 1 d . . .
H10K H 0.7319 0.8183 0.1542 0.143 Uiso 1 1 calc R . .
C107 C 0.7084(13) 0.8910(8) 0.1193(4) 0.190(8) Uani 1 1 d . . .
H10L H 0.7253 0.9246 0.1348 0.285 Uiso 1 1 calc R . .
H10M H 0.6509 0.9042 0.1047 0.285 Uiso 1 1 calc R . .
H10N H 0.7710 0.8811 0.1061 0.285 Uiso 1 1 calc R . .
C108 C 0.6489(11) 0.7772(7) 0.1147(3) 0.178(7) Uani 1 1 d . . .
H10O H 0.6298 0.7397 0.1272 0.268 Uiso 1 1 calc R . .
H10P H 0.7116 0.7687 0.1013 0.268 Uiso 1 1 calc R . .
H10Q H 0.5900 0.7891 0.1003 0.268 Uiso 1 1 calc R . .

loop_
_atom_site_aniso_label
_atom_site_aniso_U_11
_atom_site_aniso_U_22
_atom_site_aniso_U_33
_atom_site_aniso_U_23
_atom_site_aniso_U_13
_atom_site_aniso_U_12
B1 0.056(9) 0.051(9) 0.062(9) -0.003(7) 0.019(8) 0.006(8)
B2 0.045(9) 0.055(10) 0.056(9) -0.007(8) -0.002(8) -0.006(8)
N1 0.034(5) 0.037(6) 0.068(6) -0.009(5) 0.006(5) 0.002(5)
N2 0.045(5) 0.031(5) 0.051(6) 0.005(5) 0.005(5) -0.003(5)
N3 0.042(6) 0.025(5) 0.080(7) 0.008(5) 0.004(5) -0.001(5)
N4 0.045(6) 0.036(5) 0.061(6) 0.007(5) -0.006(5) -0.003(5)
C1 0.042(7) 0.035(7) 0.046(7) 0.009(6) 0.003(5) 0.005(6)
C2 0.062(8) 0.033(7) 0.061(8) 0.015(6) 0.010(6) 0.017(6)
C3 0.048(7) 0.042(8) 0.077(8) -0.002(6) 0.002(7) -0.006(6)
C4 0.034(7) 0.047(7) 0.062(8) 0.002(6) 0.007(6) -0.012(6)
C5 0.032(7) 0.056(7) 0.104(10) 0.000(8) -0.001(8) -0.009(6)
C6 0.071(10) 0.053(8) 0.149(14) 0.011(10) 0.006(10) -0.012(8)
C7 0.065(10) 0.057(9) 0.171(17) 0.013(11) 0.053(12) -0.004(8)
C8 0.082(10) 0.081(10) 0.098(11) 0.015(8) 0.037(10) 0.022(9)
C9 0.056(8) 0.049(7) 0.080(10) 0.014(7) 0.011(8) -0.002(7)
C10 0.082(10) 0.100(11) 0.064(9) -0.001(9) 0.024(8) 0.002(9)
C11 0.175(16) 0.127(14) 0.152(14) -0.039(12) -0.024(13) -0.009(12)
C12 0.137(13) 0.157(15) 0.137(13) 0.021(12) -0.006(11) 0.045(12)
C13 0.084(9) 0.070(8) 0.080(10) -0.012(8) -0.009(8) 0.020(8)
C14 0.172(14) 0.116(12) 0.095(10) 0.022(9) -0.038(10) -0.063(11)
C15 0.138(12) 0.088(10) 0.151(12) -0.001(9) -0.079(11) -0.019(10)
C16 0.051(9) 0.035(7) 0.120(13) 0.013(8) 0.001(9) 0.008(6)
C17 0.080(11) 0.066(9) 0.105(13) 0.001(9) 0.055(10) 0.001(8)
C18 0.14(2) 0.087(13) 0.18(2) 0.032(14) 0.096(16) 0.023(14)
C19 0.097(18) 0.103(15) 0.25(3) 0.012(19) 0.090(19) 0.046(13)
C20 0.051(10) 0.066(10) 0.25(2) -0.023(13) 0.000(13) 0.000(8)
C21 0.040(8) 0.041(7) 0.134(14) -0.007(8) 0.001(9) 0.017(6)
C22 0.083(10) 0.051(8) 0.103(11) 0.001(8) -0.034(9) 0.008(7)
C23 0.129(12) 0.082(10) 0.163(13) -0.002(10) -0.040(10) -0.004(10)
C24 0.165(15) 0.068(9) 0.198(14) -0.049(10) -0.112(12) 0.026(9)
C25 0.126(14) 0.111(12) 0.065(10) -0.014(9) 0.028(9) -0.003(11)
C26 0.195(18) 0.141(13) 0.147(14) -0.050(11) 0.058(12) 0.030(12)
C27 0.33(3) 0.170(16) 0.111(13) -0.009(12) -0.031(14) 0.116(17)
C28 0.033(7) 0.037(7) 0.065(8) 0.001(6) 0.001(6) 0.000(6)
C29 0.056(8) 0.031(7) 0.093(9) -0.010(6) -0.028(7) -0.004(6)
C30 0.059(8) 0.039(8) 0.086(9) 0.005(6) -0.013(7) 0.008(6)
C31 0.048(8) 0.047(7) 0.074(10) 0.007(7) -0.029(7) 0.001(6)
C32 0.095(12) 0.078(9) 0.067(11) 0.029(8) -0.029(10) -0.001(9)
C33 0.136(15) 0.119(13) 0.080(12) -0.002(10) -0.049(13) 0.006(13)
C34 0.081(12) 0.095(12) 0.142(17) -0.012(12) -0.051(12) -0.001(10)
C35 0.064(10) 0.091(11) 0.133(13) -0.010(11) -0.012(11) 0.014(8)
C36 0.046(8) 0.058(8) 0.104(11) -0.012(8) -0.025(9) 0.006(7)
C37 0.060(8) 0.053(7) 0.075(9) -0.017(7) 0.005(7) 0.005(7)
C38 0.103(10) 0.072(9) 0.159(12) -0.051(9) 0.052(9) -0.011(8)
C39 0.100(11) 0.075(9) 0.163(13) 0.005(9) 0.056(10) 0.005(8)
C40 0.159(16) 0.146(15) 0.039(9) -0.001(9) -0.006(10) 0.005(13)
C41 0.26(2) 0.22(2) 0.094(12) 0.007(13) 0.027(13) 0.054(17)
C42 0.28(2) 0.179(18) 0.196(18) 0.108(15) 0.056(17) -0.012(18)
C43 0.036(7) 0.031(6) 0.078(9) 0.000(7) 0.002(7) -0.003(6)
C44 0.061(8) 0.039(6) 0.075(9) -0.006(6) -0.002(8) 0.001(6)
C45 0.042(8) 0.054(8) 0.118(12) -0.005(9) 0.015(8) -0.013(6)
C46 0.074(11) 0.099(11) 0.120(13) 0.014(11) -0.024(11) -0.022(9)
C47 0.073(9) 0.054(8) 0.096(10) -0.007(7) -0.030(9) -0.017(7)
C48 0.047(8) 0.065(8) 0.077(10) -0.009(8) -0.018(7) -0.010(7)
C49 0.070(9) 0.133(13) 0.058(9) -0.017(9) 0.000(7) -0.019(10)
C50 0.165(15) 0.190(18) 0.150(14) -0.081(13) 0.023(12) 0.027(14)
C51 0.175(17) 0.199(19) 0.179(17) 0.025(15) 0.083(14) -0.052(15)
C52 0.057(8) 0.080(9) 0.110(11) 0.005(9) 0.024(8) 0.000(7)
C53 0.243(19) 0.119(13) 0.134(13) -0.023(10) 0.062(13) 0.068(14)
C54 0.41(3) 0.065(9) 0.120(12) 0.035(9) 0.058(16) -0.014(14)
B3 0.048(10) 0.038(8) 0.074(10) 0.001(8) -0.010(8) 0.011(7)
B4 0.051(10) 0.036(8) 0.084(11) 0.010(8) -0.005(8) -0.006(8)
N5 0.050(6) 0.034(6) 0.086(7) 0.010(5) 0.004(6) -0.005(5)
N6 0.052(6) 0.024(5) 0.082(7) -0.004(5) 0.012(5) -0.002(5)
N7 0.044(6) 0.033(6) 0.073(7) -0.001(5) -0.007(5) -0.007(5)
N8 0.052(7) 0.040(6) 0.080(7) 0.012(5) -0.008(5) -0.006(5)
C55 0.045(8) 0.036(7) 0.055(8) 0.003(6) -0.004(6) 0.002(6)
C56 0.069(9) 0.026(7) 0.084(9) 0.003(6) -0.016(8) -0.003(7)
C57 0.054(8) 0.036(7) 0.101(10) 0.013(7) -0.002(8) -0.021(7)
C58 0.062(10) 0.038(7) 0.096(11) -0.020(8) 0.023(9) -0.008(7)
C59 0.106(15) 0.086(11) 0.152(19) -0.043(12) 0.087(14) -0.029(10)
C60 0.19(3) 0.122(18) 0.20(3) -0.050(18) 0.08(2) -0.059(19)
C61 0.14(2) 0.093(15) 0.25(4) -0.08(2) 0.08(2) -0.020(14)
C62 0.041(10) 0.097(11) 0.25(2) -0.047(16) -0.013(15) -0.009(9)
C63 0.041(9) 0.046(8) 0.185(18) -0.019(10) -0.011(12) -0.003(7)
C64 0.128(14) 0.072(10) 0.124(13) -0.018(10) -0.054(12) -0.022(10)
C65 0.145(13) 0.060(8) 0.163(12) -0.045(9) -0.050(11) -0.013(9)
C66 0.213(18) 0.069(9) 0.266(18) 0.001(11) -0.170(15) 0.047(11)
C67 0.24(3) 0.13(3) 0.08(2) 0.018(19) 0.01(2) -0.06(2)
C68 0.32(4) 0.18(3) 0.11(4) -0.07(3) 0.10(3) -0.07(3)
C69 0.15(5) 0.23(4) 0.22(4) 0.13(3) -0.02(3) -0.06(3)
C67' 0.21(3) 0.074(17) 0.057(19) -0.035(14) 0.049(19) -0.02(2)
C68' 0.31(5) 0.19(2) 0.04(2) -0.067(18) 0.08(2) -0.03(3)
C69' 0.20(5) 0.116(16) 0.14(3) 0.044(17) 0.08(3) -0.02(3)
C70 0.040(8) 0.032(6) 0.095(10) -0.014(7) 0.010(8) -0.006(6)
C71 0.052(9) 0.045(7) 0.143(15) 0.003(9) -0.026(10) -0.001(7)
C72 0.070(14) 0.085(11) 0.25(2) -0.029(15) -0.029(15) 0.002(10)
C73 0.087(15) 0.106(13) 0.27(3) -0.081(19) 0.062(19) -0.035(12)
C74 0.093(14) 0.091(10) 0.174(18) -0.079(11) 0.053(13) -0.026(11)
C75 0.056(10) 0.069(8) 0.124(14) -0.022(9) 0.023(10) 0.002(8)
C76 0.121(14) 0.130(14) 0.064(10) 0.003(10) 0.026(10) -0.027(12)
C77 0.24(2) 0.140(15) 0.145(15) -0.001(12) -0.045(15) -0.006(14)
C78 0.27(2) 0.150(15) 0.128(13) -0.080(12) 0.078(14) -0.088(15)
C79 0.119(13) 0.138(14) 0.087(11) 0.024(11) -0.047(10) -0.006(11)
C80 0.49(4) 0.061(10) 0.214(18) 0.038(11) -0.13(2) -0.050(17)
C81 0.26(2) 0.114(12) 0.189(16) -0.007(12) -0.115(16) 0.003(14)
C82 0.037(7) 0.037(7) 0.068(8) -0.004(6) -0.002(6) 0.004(6)
C83 0.054(8) 0.045(8) 0.134(12) 0.005(8) -0.010(8) 0.007(7)
C84 0.076(10) 0.028(7) 0.131(12) 0.000(7) -0.004(9) -0.003(7)
C85 0.056(9) 0.042(7) 0.071(10) 0.002(7) -0.014(8) 0.002(6)
C86 0.055(8) 0.052(7) 0.071(9) 0.006(7) -0.001(8) 0.001(7)
C87 0.053(8) 0.065(8) 0.088(10) -0.002(8) -0.011(8) 0.010(7)
C88 0.083(10) 0.046(7) 0.098(11) -0.004(8) -0.021(10) 0.010(7)
C89 0.111(12) 0.085(9) 0.057(9) 0.008(7) -0.022(9) 0.009(9)
C90 0.063(10) 0.073(8) 0.063(10) 0.000(8) -0.025(8) -0.006(7)
C91 0.070(10) 0.169(16) 0.069(10) 0.013(11) 0.008(8) 0.010(11)
C92 0.144(15) 0.24(2) 0.24(2) 0.153(18) 0.039(14) 0.004(14)
C93 0.148(16) 0.190(18) 0.162(16) -0.021(14) 0.070(13) 0.002(14)
C94 0.058(8) 0.075(8) 0.079(9) -0.017(8) 0.007(7) -0.011(7)
C95 0.124(11) 0.083(9) 0.105(10) -0.011(8) 0.042(9) 0.020(9)
C96 0.225(17) 0.108(11) 0.098(10) 0.025(9) 0.046(12) 0.048(12)
C97 0.039(7) 0.043(7) 0.082(10) -0.013(7) -0.010(7) 0.000(6)
C98 0.072(9) 0.082(9) 0.058(9) -0.018(8) -0.013(7) 0.006(8)
C99 0.073(10) 0.118(11) 0.080(10) -0.004(8) -0.020(9) 0.022(9)
C100 0.079(12) 0.107(12) 0.116(13) 0.021(11) -0.024(10) 0.012(9)
C101 0.052(9) 0.068(9) 0.127(13) -0.010(9) 0.010(9) 0.001(7)
C102 0.053(8) 0.045(7) 0.068(9) -0.002(6) -0.003(7) -0.005(6)
C103 0.067(9) 0.086(10) 0.078(10) 0.003(8) 0.014(7) 0.006(8)
C104 0.177(16) 0.116(12) 0.104(11) -0.009(9) 0.050(11) 0.015(12)
C105 0.141(13) 0.102(10) 0.114(11) 0.035(9) 0.032(10) -0.003(10)
C106 0.079(11) 0.197(18) 0.081(11) -0.047(12) -0.001(9) 0.022(11)
C107 0.163(17) 0.201(19) 0.205(19) -0.060(15) 0.097(14) -0.042(15)
C108 0.159(15) 0.227(18) 0.149(14) -0.119(14) -0.040(12) 0.045(14)

loop_
_atom_type_symbol
_atom_type_description
_atom_type_scat_dispersion_real
_atom_type_scat_dispersion_imag
_atom_type_scat_source
C C 0.0033 0.0000 'International Tables Vol C Tables 4.2.6.8 and 6.1.1.4'
H H 0.0000 0.0000 'International Tables Vol C Tables 4.2.6.8 and 6.1.1.4'
B B 0.0013 0.0000 'International Tables Vol C Tables 4.2.6.8 and 6.1.1.4'
N N 0.0061 0.0000 'International Tables Vol C Tables 4.2.6.8 and 6.1.1.4'

loop_
_geom_angle_atom_site_label_1
_geom_angle_atom_site_label_2
_geom_angle_atom_site_label_3
_geom_angle
C1 B1 B2 128.3(12)
C1 B1 H1 107(4)
B2 B1 H1 124(4)
C28 B2 B1 126.1(12)
C28 B2 H2 105(4)
B1 B2 H2 128(4)
C1 N1 C2 112.1(9)
C1 N1 C16 128.6(9)
C2 N1 C16 119.2(9)
C1 N2 C3 111.2(8)
C1 N2 C4 125.3(8)
C3 N2 C4 123.0(8)
C28 N3 C29 110.9(8)
C28 N3 C43 126.1(9)
C29 N3 C43 122.5(9)
C28 N4 C30 111.7(9)
C28 N4 C31 129.0(9)
C30 N4 C31 118.8(9)
N1 C1 N2 102.2(8)
N1 C1 B1 131.6(10)
N2 C1 B1 126.2(10)
C3 C2 N1 107.5(9)
C3 C2 H2A 126.3
N1 C2 H2A 126.3
C2 C3 N2 107.0(9)
C2 C3 H3A 126.5
N2 C3 H3A 126.5
C5 C4 C9 126.3(11)
C5 C4 N2 118.4(10)
C9 C4 N2 115.1(10)
C4 C5 C6 115.7(12)
C4 C5 C13 123.7(11)
C6 C5 C13 120.6(12)
C7 C6 C5 118.8(14)
C7 C6 H6A 120.6
C5 C6 H6A 120.6
C8 C7 C6 124.0(14)
C8 C7 H7A 118.0
C6 C7 H7A 118.0
C7 C8 C9 117.3(13)
C7 C8 H8A 121.4
C9 C8 H8A 121.4
C4 C9 C8 117.8(12)
C4 C9 C10 124.9(11)
C8 C9 C10 117.3(12)
C9 C10 C11 115.1(12)
C9 C10 C12 108.8(11)
C11 C10 C12 111.8(10)
C9 C10 H10A 106.9
C11 C10 H10A 106.9
C12 C10 H10A 106.9
C10 C11 H11A 109.5
C10 C11 H11B 109.5
H11A C11 H11B 109.5
C10 C11 H11C 109.5
H11A C11 H11C 109.5
H11B C11 H11C 109.5
C10 C12 H12A 109.5
C10 C12 H12B 109.5
H12A C12 H12B 109.5
C10 C12 H12C 109.5
H12A C12 H12C 109.5
H12B C12 H12C 109.5
C5 C13 C14 111.1(9)
C5 C13 C15 114.3(11)
C14 C13 C15 109.4(10)
C5 C13 H13A 107.2
C14 C13 H13A 107.2
C15 C13 H13A 107.2
C13 C14 H14A 109.5
C13 C14 H14B 109.5
H14A C14 H14B 109.5
C13 C14 H14C 109.5
H14A C14 H14C 109.5
H14B C14 H14C 109.5
C13 C15 H15A 109.5
C13 C15 H15B 109.5
H15A C15 H15B 109.5
C13 C15 H15C 109.5
H15A C15 H15C 109.5
H15B C15 H15C 109.5
C21 C16 C17 124.5(13)
C21 C16 N1 117.9(13)
C17 C16 N1 117.4(13)
C16 C17 C18 115.1(15)
C16 C17 C25 122.4(13)
C18 C17 C25 122.5(16)
C19 C18 C17 119(2)
C19 C18 H18A 120.4
C17 C18 H18A 120.4
C18 C19 C20 126(3)
C18 C19 H19A 117.1
C20 C19 H19A 117.1
C19 C20 C21 115.8(19)
C19 C20 H20A 122.1
C21 C20 H20A 122.1
C16 C21 C20 119.7(15)
C16 C21 C22 121.9(12)
C20 C21 C22 118.4(15)
C21 C22 C23 108.7(10)
C21 C22 C24 114.8(11)
C23 C22 C24 107.7(9)
C21 C22 H22A 108.5
C23 C22 H22A 108.5
C24 C22 H22A 108.5
C22 C23 H23A 109.5
C22 C23 H23B 109.5
H23A C23 H23B 109.5
C22 C23 H23C 109.5
H23A C23 H23C 109.5
H23B C23 H23C 109.5
C22 C24 H24A 109.5
C22 C24 H24B 109.5
H24A C24 H24B 109.5
C22 C24 H24C 109.5
H24A C24 H24C 109.5
H24B C24 H24C 109.5
C17 C25 C27 112.7(13)
C17 C25 C26 113.5(13)
C27 C25 C26 108.8(11)
C17 C25 H25A 107.1
C27 C25 H25A 107.1
C26 C25 H25A 107.1
C25 C26 H26A 109.5
C25 C26 H26B 109.5
H26A C26 H26B 109.5
C25 C26 H26C 109.5
H26A C26 H26C 109.5
H26B C26 H26C 109.5
C25 C27 H27A 109.5
C25 C27 H27B 109.5
H27A C27 H27B 109.5
C25 C27 H27C 109.5
H27A C27 H27C 109.5
H27B C27 H27C 109.5
N3 C28 N4 102.3(8)
N3 C28 B2 127.0(10)
N4 C28 B2 130.6(10)
C30 C29 N3 108.5(9)
C30 C29 H29A 125.7
N3 C29 H29A 125.7
C29 C30 N4 106.5(9)
C29 C30 H30A 126.8
N4 C30 H30A 126.8
C36 C31 C32 124.6(12)
C36 C31 N4 117.2(11)
C32 C31 N4 117.9(12)
C33 C32 C31 117.7(14)
C33 C32 C40 119.7(14)
C31 C32 C40 122.5(14)
C32 C33 C34 119.1(15)
C32 C33 H33A 120.4
C34 C33 H33A 120.4
C33 C34 C35 123.1(16)
C33 C34 H34A 118.5
C35 C34 H34A 118.5
C36 C35 C34 118.8(15)
C36 C35 H35A 120.6
C34 C35 H35A 120.6
C31 C36 C35 116.6(13)
C31 C36 C37 123.1(12)
C35 C36 C37 120.3(14)
C36 C37 C38 111.4(10)
C36 C37 C39 113.8(10)
C38 C37 C39 108.4(9)
C36 C37 H37A 107.7
C38 C37 H37A 107.7
C39 C37 H37A 107.7
C37 C38 H38A 109.5
C37 C38 H38B 109.5
H38A C38 H38B 109.5
C37 C38 H38C 109.5
H38A C38 H38C 109.5
H38B C38 H38C 109.5
C37 C39 H39A 109.5
C37 C39 H39B 109.5
H39A C39 H39B 109.5
C37 C39 H39C 109.5
H39A C39 H39C 109.5
H39B C39 H39C 109.5
C32 C40 C41 111.2(14)
C32 C40 C42 112.4(14)
C41 C40 C42 110.2(12)
C32 C40 H40A 107.6
C41 C40 H40A 107.6
C42 C40 H40A 107.6
C40 C41 H41A 109.5
C40 C41 H41B 109.5
H41A C41 H41B 109.5
C40 C41 H41C 109.5
H41A C41 H41C 109.5
H41B C41 H41C 109.5
C40 C42 H42A 109.5
C40 C42 H42B 109.5
H42A C42 H42B 109.5
C40 C42 H42C 109.5
H42A C42 H42C 109.5
H42B C42 H42C 109.5
C44 C43 C48 123.2(11)
C44 C43 N3 117.9(11)
C48 C43 N3 118.9(10)
C43 C44 C45 117.0(11)
C43 C44 C52 120.0(11)
C45 C44 C52 123.0(12)
C46 C45 C44 119.5(12)
C46 C45 H45A 120.2
C44 C45 H45A 120.2
C47 C46 C45 123.2(14)
C47 C46 H46A 118.4
C45 C46 H46A 118.4
C46 C47 C48 119.7(13)
C46 C47 H47A 120.1
C48 C47 H47A 120.1
C43 C48 C47 117.3(12)
C43 C48 C49 123.3(11)
C47 C48 C49 119.3(12)
C48 C49 C51 114.3(13)
C48 C49 C50 112.5(12)
C51 C49 C50 110.6(11)
C48 C49 H49A 106.3
C51 C49 H49A 106.3
C50 C49 H49A 106.3
C49 C50 H50A 109.5
C49 C50 H50B 109.5
H50A C50 H50B 109.5
C49 C50 H50C 109.5
H50A C50 H50C 109.5
H50B C50 H50C 109.5
C49 C51 H51A 109.5
C49 C51 H51B 109.5
H51A C51 H51B 109.5
C49 C51 H51C 109.5
H51A C51 H51C 109.5
H51B C51 H51C 109.5
C44 C52 C54 110.9(10)
C44 C52 C53 113.5(11)
C54 C52 C53 107.7(11)
C44 C52 H52A 108.2
C54 C52 H52A 108.2
C53 C52 H52A 108.2
C52 C53 H53A 109.5
C52 C53 H53B 109.5
H53A C53 H53B 109.5
C52 C53 H53C 109.5
H53A C53 H53C 109.5
H53B C53 H53C 109.5
C52 C54 H54A 109.5
C52 C54 H54B 109.5
H54A C54 H54B 109.5
C52 C54 H54C 109.5
H54A C54 H54C 109.5
H54B C54 H54C 109.5
B4 B3 C55 125.1(11)
B4 B3 H3 129(4)
C55 B3 H3 106(4)
B3 B4 C82 127.4(12)
B3 B4 H4 124(4)
C82 B4 H4 109(4)
C55 N5 C56 110.0(9)
C55 N5 C70 128.4(9)
C56 N5 C70 121.4(10)
C57 N6 C55 109.1(9)
C57 N6 C58 121.7(9)
C55 N6 C58 128.9(8)
C83 N7 C82 111.2(9)
C83 N7 C97 119.3(9)
C82 N7 C97 129.3(8)
C82 N8 C84 112.5(9)
C82 N8 C85 125.8(9)
C84 N8 C85 121.1(10)
N5 C55 N6 104.8(9)
N5 C55 B3 124.2(10)
N6 C55 B3 130.9(10)
C57 C56 N5 106.8(10)
C57 C56 H56A 126.6
N5 C56 H56A 126.6
C56 C57 N6 109.3(10)
C56 C57 H57A 125.3
N6 C57 H57A 125.3
C63 C58 C59 130.1(15)
C63 C58 N6 116.5(12)
C59 C58 N6 113.2(14)
C67' C59 C60 116(2)
C67' C59 C58 128(2)
C60 C59 C58 115.8(19)
C67' C59 C67 15(2)
C60 C59 C67 123(2)
C58 C59 C67 120(2)
C61 C60 C59 117(3)
C61 C60 H60A 121.3
C59 C60 H60A 121.3
C60 C61 C62 127(3)
C60 C61 H61A 116.6
C62 C61 H61A 116.6
C61 C62 C63 118(2)
C61 C62 H62A 120.8
C63 C62 H62A 120.8
C58 C63 C62 111.6(17)
C58 C63 C64 123.3(14)
C62 C63 C64 125.0(18)
C63 C64 C66 111.9(14)
C63 C64 C65 110.5(12)
C66 C64 C65 109.5(11)
C63 C64 H64A 108.3
C66 C64 H64A 108.3
C65 C64 H64A 108.3
C64 C65 H65A 109.5
C64 C65 H65B 109.5
H65A C65 H65B 109.5
C64 C65 H65C 109.5
H65A C65 H65C 109.5
H65B C65 H65C 109.5
C64 C66 H66A 109.5
C64 C66 H66B 109.5
H66A C66 H66B 109.5
C64 C66 H66C 109.5
H66A C66 H66C 109.5
H66B C66 H66C 109.5
C68 C67 C69 107(2)
C68 C67 C59 100(4)
C69 C67 C59 106(3)
C68 C67 H67 114.1
C69 C67 H67 114.1
C59 C67 H67 114.1
C67 C68 H68A 109.5
C67 C68 H68B 109.5
H68A C68 H68B 109.5
C67 C68 H68C 109.5
H68A C68 H68C 109.5
H68B C68 H68C 109.5
C67 C69 H69A 109.5
C67 C69 H69B 109.5
H69A C69 H69B 109.5
C67 C69 H69C 109.5
H69A C69 H69C 109.5
H69B C69 H69C 109.5
C59 C67' C68' 113(3)
C59 C67' C69' 118(4)
C68' C67' C69' 109(2)
C59 C67' H67' 104.9
C68' C67' H67' 104.9
C69' C67' H67' 104.9
C67' C68' H68D 109.5
C67' C68' H68E 109.5
H68D C68' H68E 109.5
C67' C68' H68F 109.5
H68D C68' H68F 109.5
H68E C68' H68F 109.5
C67' C69' H69D 109.5
C67' C69' H69E 109.5
H69D C69' H69E 109.5
C67' C69' H69F 109.5
H69D C69' H69F 109.5
H69E C69' H69F 109.5
C75 C70 C71 125.7(13)
C75 C70 N5 118.4(12)
C71 C70 N5 115.8(13)
C72 C71 C70 115.3(16)
C72 C71 C79 121.7(16)
C70 C71 C79 123.0(13)
C71 C72 C73 119(2)
C71 C72 H72A 120.3
C73 C72 H72A 120.3
C74 C73 C72 124(2)
C74 C73 H73A 117.8
C72 C73 H73A 117.8
C73 C74 C75 118.5(19)
C73 C74 H74A 120.8
C75 C74 H74A 120.8
C74 C75 C70 116.6(14)
C74 C75 C76 121.9(16)
C70 C75 C76 121.4(13)
C75 C76 C78 111.2(14)
C75 C76 C77 110.2(13)
C78 C76 C77 110.9(12)
C75 C76 H76A 108.2
C78 C76 H76A 108.2
C77 C76 H76A 108.2
C76 C77 H77A 109.5
C76 C77 H77B 109.5
H77A C77 H77B 109.5
C76 C77 H77C 109.5
H77A C77 H77C 109.5
H77B C77 H77C 109.5
C76 C78 H78A 109.5
C76 C78 H78B 109.5
H78A C78 H78B 109.5
C76 C78 H78C 109.5
H78A C78 H78C 109.5
H78B C78 H78C 109.5
C81 C79 C71 115.8(13)
C81 C79 C80 110.6(11)
C71 C79 C80 106.6(13)
C81 C79 H79 107.9
C71 C79 H79 107.9
C80 C79 H79 107.9
C79 C80 H80A 109.5
C79 C80 H80B 109.5
H80A C80 H80B 109.5
C79 C80 H80C 109.5
H80A C80 H80C 109.5
H80B C80 H80C 109.5
C79 C81 H81A 109.5
C79 C81 H81B 109.5
H81A C81 H81B 109.5
C79 C81 H81C 109.5
H81A C81 H81C 109.5
H81B C81 H81C 109.5
N8 C82 N7 101.7(8)
N8 C82 B4 126.9(10)
N7 C82 B4 131.3(10)
C84 C83 N7 107.7(10)
C84 C83 H83A 126.2
N7 C83 H83A 126.2
C83 C84 N8 107.0(10)
C83 C84 H84A 126.5
N8 C84 H84A 126.5
C86 C85 C90 124.5(12)
C86 C85 N8 119.5(11)
C90 C85 N8 115.9(11)
C87 C86 C85 115.9(11)
C87 C86 C94 121.7(12)
C85 C86 C94 122.3(12)
C88 C87 C86 123.6(13)
C88 C87 H87A 118.2
C86 C87 H87A 118.2
C87 C88 C89 119.5(13)
C87 C88 H88A 120.2
C89 C88 H88A 120.2
C90 C89 C88 119.7(12)
C90 C89 H89A 120.2
C88 C89 H89A 120.2
C85 C90 C89 116.7(12)
C85 C90 C91 123.0(11)
C89 C90 C91 120.3(12)
C92 C91 C90 113.0(13)
C92 C91 C93 109.8(12)
C90 C91 C93 108.9(13)
C92 C91 H91A 108.3
C90 C91 H91A 108.3
C93 C91 H91A 108.3
C91 C92 H92A 109.5
C91 C92 H92B 109.5
H92A C92 H92B 109.5
C91 C92 H92C 109.5
H92A C92 H92C 109.5
H92B C92 H92C 109.5
C91 C93 H93A 109.5
C91 C93 H93B 109.5
H93A C93 H93B 109.5
C91 C93 H93C 109.5
H93A C93 H93C 109.5
H93B C93 H93C 109.5
C96 C94 C86 111.1(10)
C96 C94 C95 110.1(10)
C86 C94 C95 114.1(10)
C96 C94 H94A 107.0
C86 C94 H94A 107.0
C95 C94 H94A 107.0
C94 C95 H95A 109.5
C94 C95 H95B 109.5
H95A C95 H95B 109.5
C94 C95 H95C 109.5
H95A C95 H95C 109.5
H95B C95 H95C 109.5
C94 C96 H96A 109.5
C94 C96 H96B 109.5
H96A C96 H96B 109.5
C94 C96 H96C 109.5
H96A C96 H96C 109.5
H96B C96 H96C 109.5
C98 C97 C102 123.5(11)
C98 C97 N7 119.2(11)
C102 C97 N7 117.2(11)
C97 C98 C99 117.8(12)
C97 C98 C106 120.7(12)
C99 C98 C106 121.5(12)
C100 C99 C98 119.4(13)
C100 C99 H99A 120.3
C98 C99 H99A 120.3
C101 C100 C99 121.9(14)
C101 C100 H10B 119.1
C99 C100 H10B 119.1
C100 C101 C102 121.1(13)
C100 C101 H10C 119.5
C102 C101 H10C 119.5
C101 C102 C97 116.2(11)
C101 C102 C103 121.9(12)
C97 C102 C103 121.7(12)
C102 C103 C105 111.8(10)
C102 C103 C104 111.9(10)
C105 C103 C104 110.4(10)
C102 C103 H10D 107.5
C105 C103 H10D 107.5
C104 C103 H10D 107.5
C103 C104 H10E 109.5
C103 C104 H10F 109.5
H10E C104 H10F 109.5
C103 C104 H10G 109.5
H10E C104 H10G 109.5
H10F C104 H10G 109.5
C103 C105 H10H 109.5
C103 C105 H10I 109.5
H10H C105 H10I 109.5
C103 C105 H10J 109.5
H10H C105 H10J 109.5
H10I C105 H10J 109.5
C98 C106 C108 113.2(12)
C98 C106 C107 107.3(13)
C108 C106 C107 109.6(13)
C98 C106 H10K 108.9
C108 C106 H10K 108.9
C107 C106 H10K 108.9
C106 C107 H10L 109.5
C106 C107 H10M 109.5
H10L C107 H10M 109.5
C106 C107 H10N 109.5
H10L C107 H10N 109.5
H10M C107 H10N 109.5
C106 C108 H10O 109.5
C106 C108 H10P 109.5
H10O C108 H10P 109.5
C106 C108 H10Q 109.5
H10O C108 H10Q 109.5
H10P C108 H10Q 109.5

loop_
_geom_bond_atom_site_label_1
_geom_bond_atom_site_label_2
_geom_bond_distance
B1 C1 1.543(15)
B1 B2 1.561(18)
B1 H1 1.14(2)
B2 C28 1.532(15)
B2 H2 1.13(2)
N1 C1 1.376(10)
N1 C2 1.371(11)
N1 C16 1.454(12)
N2 C1 1.393(11)
N2 C3 1.383(11)
N2 C4 1.450(11)
N3 C28 1.389(11)
N3 C29 1.373(11)
N3 C43 1.419(11)
N4 C28 1.380(10)
N4 C30 1.389(10)
N4 C31 1.452(11)
C2 C3 1.339(11)
C2 H2A 0.9300
C3 H3A 0.9300
C4 C5 1.370(12)
C4 C9 1.394(12)
C5 C6 1.409(13)
C5 C13 1.479(13)
C6 C7 1.395(15)
C6 H6A 0.9300
C7 C8 1.394(15)
C7 H7A 0.9300
C8 C9 1.385(13)
C8 H8A 0.9300
C9 C10 1.490(14)
C10 C11 1.516(14)
C10 C12 1.550(14)
C10 H10A 0.9800
C11 H11A 0.9600
C11 H11B 0.9600
C11 H11C 0.9600
C12 H12A 0.9600
C12 H12B 0.9600
C12 H12C 0.9600
C13 C14 1.551(13)
C13 C15 1.558(13)
C13 H13A 0.9800
C14 H14A 0.9600
C14 H14B 0.9600
C14 H14C 0.9600
C15 H15A 0.9600
C15 H15B 0.9600
C15 H15C 0.9600
C16 C21 1.368(14)
C16 C17 1.401(15)
C17 C18 1.431(19)
C17 C25 1.473(15)
C18 C19 1.35(2)
C18 H18A 0.9300
C19 C20 1.38(2)
C19 H19A 0.9300
C20 C21 1.403(16)
C20 H20A 0.9300
C21 C22 1.508(14)
C22 C23 1.553(13)
C22 C24 1.534(12)
C22 H22A 0.9800
C23 H23A 0.9600
C23 H23B 0.9600
C23 H23C 0.9600
C24 H24A 0.9600
C24 H24B 0.9600
C24 H24C 0.9600
C25 C27 1.552(15)
C25 C26 1.533(14)
C25 H25A 0.9800
C26 H26A 0.9600
C26 H26B 0.9600
C26 H26C 0.9600
C27 H27A 0.9600
C27 H27B 0.9600
C27 H27C 0.9600
C29 C30 1.326(12)
C29 H29A 0.9300
C30 H30A 0.9300
C31 C36 1.380(14)
C31 C32 1.374(13)
C32 C33 1.375(15)
C32 C40 1.496(16)
C33 C34 1.371(17)
C33 H33A 0.9300
C34 C35 1.374(15)
C34 H34A 0.9300
C35 C36 1.401(14)
C35 H35A 0.9300
C36 C37 1.498(13)
C37 C38 1.520(12)
C37 C39 1.552(12)
C37 H37A 0.9800
C38 H38A 0.9600
C38 H38B 0.9600
C38 H38C 0.9600
C39 H39A 0.9600
C39 H39B 0.9600
C39 H39C 0.9600
C40 C41 1.541(16)
C40 C42 1.524(16)
C40 H40A 0.9800
C41 H41A 0.9600
C41 H41B 0.9600
C41 H41C 0.9600
C42 H42A 0.9600
C42 H42B 0.9600
C42 H42C 0.9600
C43 C44 1.403(13)
C43 C48 1.360(13)
C44 C45 1.413(13)
C44 C52 1.526(13)
C45 C46 1.346(14)
C45 H45A 0.9300
C46 C47 1.349(15)
C46 H46A 0.9300
C47 C48 1.421(13)
C47 H47A 0.9300
C48 C49 1.494(14)
C49 C51 1.494(15)
C49 C50 1.509(14)
C49 H49A 0.9800
C50 H50A 0.9600
C50 H50B 0.9600
C50 H50C 0.9600
C51 H51A 0.9600
C51 H51B 0.9600
C51 H51C 0.9600
C52 C54 1.511(13)
C52 C53 1.514(13)
C52 H52A 0.9800
C53 H53A 0.9600
C53 H53B 0.9600
C53 H53C 0.9600
C54 H54A 0.9600
C54 H54B 0.9600
C54 H54C 0.9600
B3 B4 1.559(17)
B3 C55 1.566(14)
B3 H3 1.14(2)
B4 C82 1.547(15)
B4 H4 1.14(2)
N5 C55 1.363(11)
N5 C56 1.383(12)
N5 C70 1.433(12)
N6 C57 1.357(12)
N6 C55 1.381(11)
N6 C58 1.456(12)
N7 C83 1.375(11)
N7 C82 1.396(10)
N7 C97 1.453(11)
N8 C82 1.367(11)
N8 C84 1.376(11)
N8 C85 1.465(12)
C56 C57 1.325(12)
C56 H56A 0.9300
C57 H57A 0.9300
C58 C63 1.386(16)
C58 C59 1.393(17)
C59 C67' 1.521(19)
C59 C60 1.40(2)
C59 C67 1.55(2)
C60 C61 1.36(2)
C60 H60A 0.9300
C61 C62 1.38(2)
C61 H61A 0.9300
C62 C63 1.467(18)
C62 H62A 0.9300
C63 C64 1.477(16)
C64 C66 1.514(14)
C64 C65 1.559(13)
C64 H64A 0.9800
C65 H65A 0.9600
C65 H65B 0.9600
C65 H65C 0.9600
C66 H66A 0.9600
C66 H66B 0.9600
C66 H66C 0.9600
C67 C68 1.557(15)
C67 C69 1.557(15)
C67 H67 0.9800
C68 H68A 0.9600
C68 H68B 0.9600
C68 H68C 0.9600
C69 H69A 0.9600
C69 H69B 0.9600
C69 H69C 0.9600
C67' C68' 1.554(14)
C67' C69' 1.554(15)
C67' H67' 0.9800
C68' H68D 0.9600
C68' H68E 0.9600
C68' H68F 0.9600
C69' H69D 0.9600
C69' H69E 0.9600
C69' H69F 0.9600
C70 C75 1.387(15)
C70 C71 1.426(14)
C71 C72 1.365(17)
C71 C79 1.513(16)
C72 C73 1.41(2)
C72 H72A 0.9300
C73 C74 1.35(2)
C73 H73A 0.9300
C74 C75 1.404(16)
C74 H74A 0.9300
C75 C76 1.499(16)
C76 C78 1.509(15)
C76 C77 1.524(15)
C76 H76A 0.9800
C77 H77A 0.9600
C77 H77B 0.9600
C77 H77C 0.9600
C78 H78A 0.9600
C78 H78B 0.9600
C78 H78C 0.9600
C79 C81 1.489(15)
C79 C80 1.530(15)
C79 H79 0.9800
C80 H80A 0.9600
C80 H80B 0.9600
C80 H80C 0.9600
C81 H81A 0.9600
C81 H81B 0.9600
C81 H81C 0.9600
C83 C84 1.324(12)
C83 H83A 0.9300
C84 H84A 0.9300
C85 C86 1.381(13)
C85 C90 1.388(13)
C86 C87 1.375(13)
C86 C94 1.499(12)
C87 C88 1.374(12)
C87 H87A 0.9300
C88 C89 1.385(14)
C88 H88A 0.9300
C89 C90 1.432(13)
C89 H89A 0.9300
C90 C91 1.516(14)
C91 C92 1.484(15)
C91 C93 1.563(16)
C91 H91A 0.9800
C92 H92A 0.9600
C92 H92B 0.9600
C92 H92C 0.9600
C93 H93A 0.9600
C93 H93B 0.9600
C93 H93C 0.9600
C94 C96 1.495(13)
C94 C95 1.527(12)
C94 H94A 0.9800
C95 H95A 0.9600
C95 H95B 0.9600
C95 H95C 0.9600
C96 H96A 0.9600
C96 H96B 0.9600
C96 H96C 0.9600
C97 C98 1.389(13)
C97 C102 1.393(12)
C98 C99 1.380(13)
C98 C106 1.520(14)
C99 C100 1.380(15)
C99 H99A 0.9300
C100 C101 1.358(14)
C100 H10B 0.9300
C101 C102 1.387(14)
C101 H10C 0.9300
C102 C103 1.503(12)
C103 C105 1.550(13)
C103 C104 1.526(13)
C103 H10D 0.9800
C104 H10E 0.9600
C104 H10F 0.9600
C104 H10G 0.9600
C105 H10H 0.9600
C105 H10I 0.9600
C105 H10J 0.9600
C106 C108 1.528(15)
C106 C107 1.550(17)
C106 H10K 0.9800
C107 H10L 0.9600
C107 H10M 0.9600
C107 H10N 0.9600
C108 H10O 0.9600
C108 H10P 0.9600
C108 H10Q 0.9600
